data_2215272
loop_
_publ_author_name
'Chohan, Sunil'
'Lancaster, Richard'
'Pritchard, Robin G.'

_publ_section_title
;
 <i>N</i>-Propylurea: the missing link
;
_journal_coeditor_code SJ2331
_journal_issue 9
_journal_name_full 'Acta Crystallographica Section E'
_journal_page_first o3837
_journal_page_last o3837
_journal_paper_doi 10.1107/S1600536807040251
_journal_volume 63
_journal_year 2007
_chemical_formula_iupac 'C4 H10 N2 O1'
_chemical_formula_moiety 'C4 H10 N2 O1'
_chemical_formula_sum 'C4 H10 N2 O'
_chemical_formula_weight 102.14
_chemical_name_systematic
;
N-Propylurea
;
_space_group_IT_number 14
_symmetry_cell_setting monoclinic
_symmetry_space_group_name_Hall '-P 2ybc'
_symmetry_space_group_name_H-M 'P 1 21/c 1'
_audit_creation_method 'WinGX routine CIF_UPDATE'
_cell_angle_alpha 90
_cell_angle_beta 95.777(6)
_cell_angle_gamma 90
_cell_formula_units_Z 4
_cell_length_a 7.8473(10)
_cell_length_b 7.7271(10)
_cell_length_c 9.2429(14)
_cell_measurement_reflns_used 3437
_cell_measurement_temperature 150(2)
_cell_measurement_theta_max 26
_cell_measurement_theta_min 2
_cell_volume 557.61(13)
_computing_cell_refinement 'SCALEPACK (Otwinowski & Minor, 1997)'
_computing_data_collection 'COLLECT (Nonius, 1998)'
_computing_data_reduction 'SCALEPACK and DENZO (Otwinowski & Minor, 1997)'
_computing_molecular_graphics 'ORTEP-3 for Windows (Farrugia, 1997)'
_computing_publication_material 'WinGX (Farrugia, 1999)'
_computing_structure_refinement 'SHELXL97 (Sheldrick, 1997)'
_computing_structure_solution 'SIR92 (Altomare <i>et al.</i>,  1993)'
_diffrn_measured_fraction_theta_full 0.983
_diffrn_measured_fraction_theta_max 0.983
_diffrn_measurement_device '95mm CCD camera on \k-goniostat'
_diffrn_measurement_device_type 'Nonius KappaCCD'
_diffrn_measurement_method 'CCD rotation images, thick slices'
_diffrn_radiation_type MoK\a
_diffrn_radiation_wavelength 0.71073
_diffrn_reflns_av_R_equivalents 0.1667
_diffrn_reflns_limit_h_max 9
_diffrn_reflns_limit_h_min -9
_diffrn_reflns_limit_k_max 9
_diffrn_reflns_limit_k_min -9
_diffrn_reflns_limit_l_max 11
_diffrn_reflns_limit_l_min -9
_diffrn_reflns_number 3437
_diffrn_reflns_theta_full 25.5
_diffrn_reflns_theta_max 25.5
_diffrn_reflns_theta_min 3.44
_exptl_absorpt_coefficient_mu 0.089
_exptl_absorpt_correction_T_max 1.000
_exptl_absorpt_correction_T_min 0.925
_exptl_absorpt_correction_type multi-scan
_exptl_absorpt_process_details '(SORTAV; Blessing, 1995, 1997)'
_exptl_crystal_colour colourless
_exptl_crystal_density_diffrn 1.217
_exptl_crystal_density_method 'not measured'
_exptl_crystal_description plate
_exptl_crystal_F_000 224
_exptl_crystal_size_max 0.3
_exptl_crystal_size_mid 0.25
_exptl_crystal_size_min 0.02
_refine_diff_density_max 0.188
_refine_diff_density_min -0.238
_refine_ls_extinction_method none
_refine_ls_goodness_of_fit_ref 1.098
_refine_ls_hydrogen_treatment refall
_refine_ls_matrix_type full
_refine_ls_number_parameters 104
_refine_ls_number_reflns 1017
_refine_ls_number_restraints 0
_refine_ls_restrained_S_all 1.098
_refine_ls_R_factor_gt 0.0644
_refine_ls_shift/su_max 0.015
_refine_ls_structure_factor_coef Fsqd
_refine_ls_weighting_details 'calc w = 1/[\s^2^(Fo^2^)+(0.0469P)^2^+0.3434P] where P=(Fo^2^+2Fc^2^)/3'
_refine_ls_weighting_scheme calc
_refine_ls_wR_factor_ref 0.1723
_reflns_number_gt 710
_reflns_number_total 1017
_reflns_threshold_expression I>2\s(I)
_cod_data_source_file sj2331.cif
_cod_data_source_block I
_cod_original_sg_symbol_H-M 'P 21/c'
_cod_original_formula_sum 'C4 H10 N2 O1'
_cod_database_code 2215272
_cod_database_fobs_code 2215272

loop_
_symmetry_equiv_pos_as_xyz
'x, y, z'
'-x, y+1/2, -z+1/2'
'-x, -y, -z'
'x, -y-1/2, z-1/2'

loop_
_atom_site_type_symbol
_atom_site_label
_atom_site_fract_x
_atom_site_fract_y
_atom_site_fract_z
_atom_site_U_iso_or_equiv
_atom_site_adp_type
_atom_site_calc_flag
_atom_site_occupancy
C C1 0.1361(4) 0.2221(4) 0.5775(3) 0.0316(7) Uani d 1
C C2 0.2539(4) 0.5134(4) 0.5468(3) 0.0334(7) Uani d 1
C C3 0.3388(5) 0.6552(4) 0.6406(3) 0.0383(8) Uani d 1
C C4 0.3912(5) 0.8063(5) 0.5506(4) 0.0428(9) Uani d 1
N N1 0.0878(4) 0.1021(3) 0.6715(3) 0.0390(7) Uani d 1
N N2 0.2076(3) 0.3678(3) 0.6358(3) 0.0355(7) Uani d 1
O O1 0.1154(3) 0.2001(3) 0.44264(19) 0.0365(6) Uani d 1
H H1A 0.025(5) 0.005(5) 0.629(4) 0.055(10) Uiso d 1
H H1B 0.092(4) 0.135(4) 0.772(4) 0.043(9) Uiso d 1
H H2A 0.221(4) 0.378(4) 0.736(3) 0.029(7) Uiso d 1
H H2B 0.328(4) 0.469(4) 0.467(3) 0.037(8) Uiso d 1
H H2C 0.149(4) 0.564(4) 0.486(3) 0.037(8) Uiso d 1
H H3A 0.437(4) 0.608(4) 0.702(4) 0.047(9) Uiso d 1
H H3B 0.262(5) 0.691(5) 0.720(4) 0.060(11) Uiso d 1
H H4A 0.286(5) 0.857(5) 0.492(4) 0.059(11) Uiso d 1
H H4B 0.474(5) 0.771(5) 0.486(4) 0.061(11) Uiso d 1
H H4C 0.443(5) 0.903(6) 0.610(4) 0.069(12) Uiso d 1

loop_
_atom_site_aniso_label
_atom_site_aniso_U_11
_atom_site_aniso_U_22
_atom_site_aniso_U_33
_atom_site_aniso_U_12
_atom_site_aniso_U_13
_atom_site_aniso_U_23
C1 0.0314(16) 0.0381(17) 0.0255(15) 0.0049(13) 0.0038(12) 0.0001(12)
C2 0.0356(16) 0.0382(17) 0.0258(14) -0.0018(14) 0.0008(12) 0.0017(12)
C3 0.0464(19) 0.0381(17) 0.0293(15) -0.0034(15) -0.0018(14) 0.0018(13)
C4 0.047(2) 0.0408(19) 0.0391(19) -0.0076(17) -0.0011(16) -0.0006(15)
N1 0.0540(18) 0.0368(14) 0.0266(14) -0.0058(13) 0.0066(12) -0.0001(11)
N2 0.0480(16) 0.0379(14) 0.0205(13) -0.0068(12) 0.0020(10) 0.0005(11)
O1 0.0484(14) 0.0372(12) 0.0233(11) -0.0038(10) 0.0005(9) -0.0012(8)

loop_
_atom_type_symbol
_atom_type_description
_atom_type_scat_dispersion_real
_atom_type_scat_dispersion_imag
_atom_type_scat_source
C C 0.0033 0.0016 'International Tables Vol C Tables 4.2.6.8 and 6.1.1.4'
H H 0 0 'International Tables Vol C Tables 4.2.6.8 and 6.1.1.4'
N N 0.0061 0.0033 'International Tables Vol C Tables 4.2.6.8 and 6.1.1.4'
O O 0.0106 0.006 'International Tables Vol C Tables 4.2.6.8 and 6.1.1.4'

loop_
_geom_angle_atom_site_label_1
_geom_angle_atom_site_label_2
_geom_angle_atom_site_label_3
_geom_angle
_geom_angle_publ_flag
O1 C1 N2 121.3(3) y
O1 C1 N1 122.0(3) y
N2 C1 N1 116.7(2) y
N2 C2 C3 110.8(2) y
N2 C2 H2B 109.5(17) ?
C3 C2 H2B 113.6(17) ?
N2 C2 H2C 112.0(17) ?
C3 C2 H2C 108.6(18) ?
H2B C2 H2C 102(2) ?
C2 C3 C4 111.9(3) y
C2 C3 H3A 109.7(19) ?
C4 C3 H3A 111(2) ?
C2 C3 H3B 110(2) ?
C4 C3 H3B 113(2) ?
H3A C3 H3B 100(3) ?
C3 C4 H4A 110(2) ?
C3 C4 H4B 111(2) ?
H4A C4 H4B 110(3) ?
C3 C4 H4C 113(2) ?
H4A C4 H4C 106(3) ?
H4B C4 H4C 107(3) ?
C1 N1 H1A 116(2) ?
C1 N1 H1B 117(2) ?
H1A N1 H1B 125(3) ?
C1 N2 C2 122.4(2) ?
C1 N2 H2A 118.4(18) ?
C2 N2 H2A 119.1(18) ?

loop_
_geom_bond_atom_site_label_1
_geom_bond_atom_site_label_2
_geom_bond_distance
_geom_bond_publ_flag
C1 O1 1.252(3) y
C1 N2 1.346(4) y
C1 N1 1.351(4) y
C2 N2 1.461(4) y
C2 C3 1.510(4) y
C2 H2B 1.05(3) ?
C2 H2C 1.03(3) ?
C3 C4 1.515(4) y
C3 H3A 0.98(3) ?
C3 H3B 1.03(4) ?
C4 H4A 1.02(4) ?
C4 H4B 0.96(4) ?
C4 H4C 0.99(4) ?
N1 H1A 0.96(4) ?
N1 H1B 0.96(3) ?
N2 H2A 0.92(3) ?

loop_
_geom_hbond_atom_site_label_D
_geom_hbond_atom_site_label_H
_geom_hbond_atom_site_label_A
_geom_hbond_site_symmetry_A
_geom_hbond_distance_DH
_geom_hbond_distance_HA
_geom_hbond_distance_DA
_geom_hbond_angle_DHA
N1 H1A O1 3_556 0.96(4) 2.00(4) 2.962(4) 175(3)
N1 H1B O1 4_566 0.96(3) 2.02(3) 2.924(3) 156(3)
N2 H2A O1 4_566 0.92(3) 2.24(3) 3.042(3) 145(2)

loop_
_cod_related_entry_id
_cod_related_entry_database
_cod_related_entry_code
1 ChemSpider 11800
